data_2201871
loop_
_publ_author_name
'Anwar Usman'
'Lei Wang'
'Hoong-Kun Fun'
'Ke-Qing Ling'
'Jian-Hua Xu'

_publ_section_title
;
 3-Chlorobenzoxazolo[3,2-<i>b</i>]isoquinolin-6-one
;
_journal_issue 1
_journal_name_full 'Acta Crystallographica Section E'
_journal_page_first o59
_journal_page_last o60
_journal_paper_doi 10.1107/S1600536802022778
_journal_volume 59
_journal_year 2003
_chemical_formula_iupac 'C15 H8 Cl N O2'
_chemical_formula_moiety 'C15 H8 Cl N O2'
_chemical_formula_sum 'C15 H8 Cl N O2'
_chemical_formula_weight 269.67
_chemical_melting_point 484.0(10)
_chemical_name_systematic
;
3-Chlorobenzoxazolo[3,2-b]isoquinolin-6-one
;
_space_group_IT_number 14
_symmetry_cell_setting monoclinic
_symmetry_space_group_name_Hall '-P 2ybc'
_symmetry_space_group_name_H-M 'P 1 21/c 1'
_atom_sites_solution_hydrogens geom
_atom_sites_solution_primary direct
_atom_sites_solution_secondary difmap
_audit_creation_method SHELXL-97
_cell_angle_alpha 90.00
_cell_angle_beta 95.195(2)
_cell_angle_gamma 90.00
_cell_formula_units_Z 4
_cell_length_a 23.831(2)
_cell_length_b 5.9716(6)
_cell_length_c 8.1549(8)
_cell_measurement_reflns_used 2228
_cell_measurement_temperature 293(2)
_cell_measurement_theta_max 28.33
_cell_measurement_theta_min 2.57
_cell_volume 1155.75(19)
_computing_cell_refinement 'SAINT (Siemens, 1996)'
_computing_data_collection 'SMART (Siemens, 1996)'
_computing_data_reduction SAINT
_computing_molecular_graphics SHELXTL
_computing_publication_material 'SHELXTL and PLATON (Spek, 2003)'
_computing_structure_refinement SHELXTL
_computing_structure_solution 'SHELXTL (Sheldrick, 1997)'
_diffrn_ambient_temperature 213(2)
_diffrn_detector_area_resol_mean 8.33
_diffrn_measured_fraction_theta_full 0.985
_diffrn_measured_fraction_theta_max 0.985
_diffrn_measurement_device_type 'Siemens SMART CCD area-detector'
_diffrn_measurement_method \w
_diffrn_radiation_monochromator graphite
_diffrn_radiation_source 'fine-focus sealed tube'
_diffrn_radiation_type MoK\a
_diffrn_radiation_wavelength 0.71073
_diffrn_reflns_av_R_equivalents 0.0332
_diffrn_reflns_av_sigmaI/netI 0.0435
_diffrn_reflns_limit_h_max 23
_diffrn_reflns_limit_h_min -31
_diffrn_reflns_limit_k_max 7
_diffrn_reflns_limit_k_min -7
_diffrn_reflns_limit_l_max 10
_diffrn_reflns_limit_l_min -10
_diffrn_reflns_number 7010
_diffrn_reflns_theta_full 28.27
_diffrn_reflns_theta_max 28.27
_diffrn_reflns_theta_min 2.57
_diffrn_standards_decay_% negligible
_diffrn_standards_interval_count none
_diffrn_standards_number 0
_exptl_absorpt_coefficient_mu 0.325
_exptl_absorpt_correction_T_max 0.9260
_exptl_absorpt_correction_T_min 0.8809
_exptl_absorpt_correction_type multi-scan
_exptl_absorpt_process_details '(SADABS; Sheldrick, 1996)'
_exptl_crystal_colour colorless
_exptl_crystal_density_diffrn 1.550
_exptl_crystal_density_method 'not measured'
_exptl_crystal_description block
_exptl_crystal_F_000 552
_exptl_crystal_size_max 0.40
_exptl_crystal_size_mid 0.24
_exptl_crystal_size_min 0.24
_refine_diff_density_max 0.261
_refine_diff_density_min -0.399
_refine_ls_extinction_method none
_refine_ls_goodness_of_fit_ref 1.075
_refine_ls_hydrogen_treatment refall
_refine_ls_matrix_type full
_refine_ls_number_parameters 204
_refine_ls_number_reflns 2823
_refine_ls_number_restraints 0
_refine_ls_restrained_S_all 1.075
_refine_ls_R_factor_all 0.0924
_refine_ls_R_factor_gt 0.0628
_refine_ls_shift/su_max <0.001
_refine_ls_shift/su_mean <0.001
_refine_ls_structure_factor_coef Fsqd
_refine_ls_weighting_details 'calc w = 1/[\s^2^(Fo^2^)+(0.0601P)^2^+0.7591P] where P = (Fo^2^+2Fc^2^)/3'
_refine_ls_weighting_scheme calc
_refine_ls_wR_factor_gt 0.1355
_refine_ls_wR_factor_ref 0.1496
_reflns_number_gt 1976
_reflns_number_total 2823
_reflns_threshold_expression I>2\s(I)
_cod_data_source_file ci6186.cif
_cod_data_source_block I
_cod_original_cell_volume 1155.7(2)
_cod_original_sg_symbol_H-M 'P 21/c'
_cod_database_code 2201871
_cod_database_fobs_code 2201871

loop_
_symmetry_equiv_pos_as_xyz
'x, y, z'
'-x, y+1/2, -z+1/2'
'-x, -y, -z'
'x, -y-1/2, z-1/2'

loop_
_atom_site_label
_atom_site_fract_x
_atom_site_fract_y
_atom_site_fract_z
_atom_site_U_iso_or_equiv
_atom_site_adp_type
_atom_site_calc_flag
_atom_site_refinement_flags
_atom_site_occupancy
_atom_site_disorder_assembly
_atom_site_disorder_group
_atom_site_type_symbol
Cl1 0.04180(3) 0.31642(15) 0.83327(11) 0.0615(3) Uani d . 1 . . Cl
O1 0.23110(8) -0.2951(3) 0.9522(2) 0.0408(5) Uani d . 1 . . O
O2 0.25420(7) 0.3438(3) 0.6735(2) 0.0406(5) Uani d . 1 . . O
C1 0.19150(10) 0.0271(4) 0.8487(3) 0.0320(5) Uani d . 1 . . C
C2 0.14925(11) 0.1827(5) 0.8142(3) 0.0366(6) Uani d . 1 . . C
C3 0.09737(11) 0.1282(5) 0.8700(3) 0.0412(6) Uani d . 1 . . C
C4 0.08815(12) -0.0682(5) 0.9534(4) 0.0472(7) Uani d . 1 . . C
C5 0.13134(12) -0.2221(5) 0.9880(4) 0.0447(7) Uani d . 1 . . C
C6 0.18240(11) -0.1688(4) 0.9335(3) 0.0363(6) Uani d . 1 . . C
C7 0.27110(11) -0.1800(4) 0.8766(3) 0.0330(5) Uani d . 1 . . C
C8 0.32409(11) -0.2438(4) 0.8622(3) 0.0350(6) Uani d . 1 . . C
C9 0.35816(10) -0.0951(4) 0.7770(3) 0.0326(5) Uani d . 1 . . C
C10 0.41469(12) -0.1453(5) 0.7530(4) 0.0426(7) Uani d . 1 . . C
C11 0.44672(12) -0.0027(5) 0.6705(4) 0.0463(7) Uani d . 1 . . C
C12 0.42478(12) 0.1997(5) 0.6086(4) 0.0455(7) Uani d . 1 . . C
C13 0.37016(11) 0.2558(5) 0.6302(3) 0.0371(6) Uani d . 1 . . C
C14 0.33606(10) 0.1102(4) 0.7127(3) 0.0300(5) Uani d . 1 . . C
C15 0.27758(10) 0.1748(4) 0.7274(3) 0.0297(5) Uani d . 1 . . C
N1 0.24785(8) 0.0177(3) 0.8132(2) 0.0303(5) Uani d . 1 . . N
H2 0.1551(10) 0.318(5) 0.764(3) 0.030(7) Uiso d . 1 . . H
H4 0.0507(13) -0.097(5) 0.984(3) 0.051(8) Uiso d . 1 . . H
H5 0.1234(14) -0.356(5) 1.042(4) 0.058(9) Uiso d . 1 . . H
H8 0.3374(10) -0.380(5) 0.903(3) 0.032(7) Uiso d . 1 . . H
H10 0.4292(12) -0.276(5) 0.790(4) 0.046(8) Uiso d . 1 . . H
H11 0.4832(11) -0.044(5) 0.657(3) 0.037(7) Uiso d . 1 . . H
H12 0.4460(11) 0.298(5) 0.557(3) 0.033(7) Uiso d . 1 . . H
H13 0.3540(11) 0.396(5) 0.593(3) 0.038(7) Uiso d . 1 . . H

loop_
_atom_site_aniso_label
_atom_site_aniso_U_11
_atom_site_aniso_U_22
_atom_site_aniso_U_33
_atom_site_aniso_U_12
_atom_site_aniso_U_13
_atom_site_aniso_U_23
Cl1 0.0344(4) 0.0637(5) 0.0872(6) 0.0059(3) 0.0090(4) 0.0104(4)
O1 0.0433(10) 0.0349(10) 0.0447(11) -0.0026(8) 0.0068(8) 0.0112(8)
O2 0.0414(10) 0.0353(10) 0.0453(11) 0.0035(8) 0.0040(8) 0.0115(8)
C1 0.0339(12) 0.0344(13) 0.0277(12) -0.0060(10) 0.0020(9) -0.0008(10)
C2 0.0369(13) 0.0350(14) 0.0377(14) -0.0049(11) 0.0024(11) 0.0030(12)
C3 0.0300(12) 0.0457(16) 0.0475(16) -0.0018(11) 0.0014(11) -0.0035(12)
C4 0.0367(15) 0.0566(19) 0.0492(17) -0.0116(14) 0.0081(12) 0.0036(14)
C5 0.0453(16) 0.0444(17) 0.0448(16) -0.0128(13) 0.0063(12) 0.0089(13)
C6 0.0407(14) 0.0338(13) 0.0341(13) -0.0036(11) 0.0016(10) 0.0025(11)
C7 0.0430(14) 0.0268(12) 0.0291(12) -0.0039(11) 0.0019(10) 0.0017(10)
C8 0.0428(14) 0.0271(13) 0.0351(14) 0.0030(11) 0.0025(11) 0.0036(11)
C9 0.0379(13) 0.0326(13) 0.0270(12) 0.0007(11) 0.0009(10) -0.0037(10)
C10 0.0438(15) 0.0399(16) 0.0440(16) 0.0054(13) 0.0036(12) 0.0008(13)
C11 0.0347(14) 0.0569(19) 0.0484(17) 0.0024(13) 0.0101(12) -0.0018(14)
C12 0.0426(15) 0.0516(18) 0.0437(16) -0.0105(14) 0.0113(12) 0.0055(14)
C13 0.0430(15) 0.0356(14) 0.0330(14) -0.0029(12) 0.0055(11) 0.0009(11)
C14 0.0371(12) 0.0305(12) 0.0222(11) -0.0014(10) 0.0017(9) -0.0010(9)
C15 0.0374(12) 0.0275(12) 0.0241(11) -0.0036(10) 0.0022(9) 0.0005(10)
N1 0.0318(10) 0.0289(11) 0.0301(11) 0.0002(8) 0.0024(8) 0.0025(8)

loop_
_atom_type_symbol
_atom_type_description
_atom_type_scat_dispersion_real
_atom_type_scat_dispersion_imag
_atom_type_scat_source
C C 0.0033 0.0016 'International Tables Vol C Tables 4.2.6.8 and 6.1.1.4'
H H 0.0000 0.0000 'International Tables Vol C Tables 4.2.6.8 and 6.1.1.4'
N N 0.0061 0.0033 'International Tables Vol C Tables 4.2.6.8 and 6.1.1.4'
O O 0.0106 0.0060 'International Tables Vol C Tables 4.2.6.8 and 6.1.1.4'
Cl Cl 0.1484 0.1585 'International Tables Vol C Tables 4.2.6.8 and 6.1.1.4'

loop_
_geom_angle_atom_site_label_1
_geom_angle_atom_site_label_2
_geom_angle_atom_site_label_3
_geom_angle
C7 O1 C6 106.78(19)
C2 C1 C6 121.7(2)
C2 C1 N1 132.9(2)
C6 C1 N1 105.4(2)
C1 C2 C3 115.4(2)
C1 C2 H2 122.9(15)
C3 C2 H2 121.6(15)
C4 C3 C2 122.9(3)
C4 C3 Cl1 118.7(2)
C2 C3 Cl1 118.4(2)
C3 C4 C5 120.9(3)
C3 C4 H4 118.3(18)
C5 C4 H4 120.9(19)
C6 C5 C4 116.4(3)
C6 C5 H5 125(2)
C4 C5 H5 119(2)
C5 C6 O1 126.8(2)
C5 C6 C1 122.8(3)
O1 C6 C1 110.4(2)
C8 C7 O1 126.9(2)
C8 C7 N1 124.1(2)
O1 C7 N1 109.0(2)
C7 C8 C9 116.8(2)
C7 C8 H8 121.0(16)
C9 C8 H8 122.1(16)
C10 C9 C14 117.4(2)
C10 C9 C8 121.9(2)
C14 C9 C8 120.7(2)
C11 C10 C9 121.4(3)
C11 C10 H10 119.6(19)
C9 C10 H10 119.0(19)
C10 C11 C12 120.9(3)
C10 C11 H11 118.0(17)
C12 C11 H11 121.2(17)
C13 C12 C11 119.7(3)
C13 C12 H12 118.5(17)
C11 C12 H12 121.8(17)
C12 C13 C14 120.6(3)
C12 C13 H13 122.2(16)
C14 C13 H13 117.2(16)
C13 C14 C9 120.1(2)
C13 C14 C15 118.3(2)
C9 C14 C15 121.6(2)
O2 C15 N1 120.1(2)
O2 C15 C14 126.8(2)
N1 C15 C14 113.2(2)
C7 N1 C1 108.41(19)
C7 N1 C15 123.7(2)
C1 N1 C15 127.9(2)

loop_
_geom_bond_atom_site_label_1
_geom_bond_atom_site_label_2
_geom_bond_site_symmetry_2
_geom_bond_distance
_geom_bond_publ_flag
Cl1 C3 . 1.742(3) yes
O1 C7 . 1.367(3) yes
O1 C6 . 1.381(3) yes
O2 C15 . 1.216(3) yes
C1 C2 . 1.380(4) ?
C1 C6 . 1.386(3) ?
C1 N1 . 1.400(3) yes
C2 C3 . 1.394(4) ?
C2 H2 . 0.92(3) ?
C3 C4 . 1.383(4) ?
C4 C5 . 1.389(4) ?
C4 H4 . 0.96(3) ?
C5 C6 . 1.370(4) ?
C5 H5 . 0.94(3) ?
C7 C8 . 1.334(4) yes
C7 N1 . 1.384(3) yes
C8 C9 . 1.425(4) ?
C8 H8 . 0.92(3) ?
C9 C10 . 1.411(4) ?
C9 C14 . 1.416(3) ?
C10 C11 . 1.362(4) ?
C10 H10 . 0.89(3) ?
C11 C12 . 1.393(4) ?
C11 H11 . 0.92(3) ?
C12 C13 . 1.371(4) ?
C12 H12 . 0.90(3) ?
C13 C14 . 1.403(3) ?
C13 H13 . 0.96(3) ?
C14 C15 . 1.461(3) ?
C15 N1 . 1.401(3) yes

loop_
_geom_hbond_atom_site_label_D
_geom_hbond_atom_site_label_H
_geom_hbond_atom_site_label_A
_geom_hbond_site_symmetry_A
_geom_hbond_distance_DH
_geom_hbond_distance_HA
_geom_hbond_distance_DA
_geom_hbond_angle_DHA
_geom_hbond_publ_flag
C8 H8 Cg(B) 4_556 0.92(3) 2.79(3) 3.532(4) 139(2) yes
C13 H13 Cg(A) 4_565 0.96(3) 2.75(3) 3.476(4) 133(2) yes

loop_
_geom_torsion_atom_site_label_1
_geom_torsion_atom_site_label_2
_geom_torsion_atom_site_label_3
_geom_torsion_atom_site_label_4
_geom_torsion
_geom_torsion_publ_flag
C6 C1 C2 C3 -0.2(4) ?
N1 C1 C2 C3 179.1(2) ?
C1 C2 C3 C4 -0.4(4) ?
C1 C2 C3 Cl1 179.47(19) ?
C2 C3 C4 C5 0.9(5) ?
Cl1 C3 C4 C5 -179.0(2) ?
C3 C4 C5 C6 -0.7(4) ?
C4 C5 C6 O1 -179.6(3) ?
C4 C5 C6 C1 0.2(4) ?
C7 O1 C6 C5 178.9(3) ?
C7 O1 C6 C1 -0.9(3) ?
C2 C1 C6 C5 0.3(4) ?
N1 C1 C6 C5 -179.1(2) ?
C2 C1 C6 O1 -179.9(2) ?
N1 C1 C6 O1 0.6(3) ?
C6 O1 C7 C8 -178.5(2) yes
C6 O1 C7 N1 0.8(3) ?
O1 C7 C8 C9 179.8(2) yes
N1 C7 C8 C9 0.6(4) ?
C7 C8 C9 C10 -179.5(2) ?
C7 C8 C9 C14 0.4(4) ?
C14 C9 C10 C11 -0.3(4) ?
C8 C9 C10 C11 179.5(3) ?
C9 C10 C11 C12 0.8(5) ?
C10 C11 C12 C13 -0.4(5) ?
C11 C12 C13 C14 -0.6(4) ?
C12 C13 C14 C9 1.1(4) ?
C12 C13 C14 C15 -178.0(2) ?
C10 C9 C14 C13 -0.6(3) ?
C8 C9 C14 C13 179.5(2) ?
C10 C9 C14 C15 178.4(2) ?
C8 C9 C14 C15 -1.5(3) ?
C13 C14 C15 O2 0.8(4) ?
C9 C14 C15 O2 -178.2(2) ?
C13 C14 C15 N1 -179.5(2) ?
C9 C14 C15 N1 1.5(3) ?
C8 C7 N1 C1 178.9(2) ?
O1 C7 N1 C1 -0.4(3) ?
C8 C7 N1 C15 -0.5(4) ?
O1 C7 N1 C15 -179.8(2) ?
C2 C1 N1 C7 -179.5(3) ?
C6 C1 N1 C7 -0.1(3) ?
C2 C1 N1 C15 -0.2(4) ?
C6 C1 N1 C15 179.2(2) ?
O2 C15 N1 C7 179.1(2) ?
C14 C15 N1 C7 -0.6(3) ?
O2 C15 N1 C1 -0.1(4) ?
C14 C15 N1 C1 -179.8(2) ?

loop_
_cod_related_entry_id
_cod_related_entry_database
_cod_related_entry_code
1 ChemSpider 4417266
